data_4080022
loop_
_publ_author_name
'Sauer, D\'esir\'ee C.'
'Kruck, Matthias'
'Wadepohl, Hubert'
'Enders, Markus'
'Gade, Lutz H.'

_publ_section_title
;
 Spin Density Distribution in Iron(II) and Cobalt(II) Alkyl Complexes
 Containing 1,3-Bis(2-pyridylimino)isoindolate Ligands
;
_journal_issue 3
_journal_name_full Organometallics
_journal_page_first 885
_journal_paper_doi 10.1021/om301198b
_journal_volume 32
_journal_year 2013
_chemical_formula_sum 'C30 H35 Fe N5 Si'
_chemical_formula_weight 549.57
_chemical_properties_physical air-sensitive
_space_group_IT_number 2
_symmetry_cell_setting triclinic
_symmetry_Int_Tables_number 2
_symmetry_space_group_name_Hall '-P 1'
_symmetry_space_group_name_H-M 'P -1'
_atom_sites_solution_hydrogens geom
_atom_sites_solution_primary dual
_atom_sites_solution_secondary difmap
_audit_block_code ga_mkr33
_audit_creation_method SHELXL-97
_cell_angle_alpha 93.176(10)
_cell_angle_beta 113.954(11)
_cell_angle_gamma 102.384(10)
_cell_formula_units_Z 2
_cell_length_a 10.528(5)
_cell_length_b 11.752(6)
_cell_length_c 12.215(6)
_cell_measurement_reflns_used 8134
_cell_measurement_temperature 100(2)
_cell_measurement_theta_max 31.89
_cell_measurement_theta_min 2.18
_cell_volume 1331.7(11)
_computing_cell_refinement
;
SAINT (Bruker AXS, 1997-2008). Includes estimated systematic errors
 of the unit cell constants from Monte Carlo simulations.
;
_computing_data_collection 'SMART-5.631 (Bruker AXS, 2003)'
_computing_data_reduction 'SAINT (Bruker AXS, 1997-2008); SADABS (Bruker AXS, 2008)'
_computing_publication_material 'SHELXL-97 (Sheldrick, 1997)'
_computing_structure_refinement 'SHELXL-97 (Sheldrick, 1997)'
_computing_structure_solution 'SIR2004 (Giacovazzo et al., 2004)'
_diffrn_ambient_environment 'perfluoro polyether oil'
_diffrn_ambient_temperature 100(2)
_diffrn_detector 'CCD plate'
_diffrn_detector_area_resol_mean 8.19
_diffrn_detector_type CCD-PXL-KAF2
_diffrn_measured_fraction_theta_full 0.989
_diffrn_measured_fraction_theta_max 0.940
_diffrn_measurement_device 'three-circle diffractometer'
_diffrn_measurement_device_type 'Bruker AXS Smart 1000'
_diffrn_measurement_method '\f- and \w-scans'
_diffrn_measurement_specimen_support 'polyimid foil'
_diffrn_radiation_monochromator graphite
_diffrn_radiation_probe x-ray
_diffrn_radiation_type MoK\a
_diffrn_radiation_wavelength 0.71073
_diffrn_reflns_av_R_equivalents 0.0296
_diffrn_reflns_av_sigmaI/netI 0.0279
_diffrn_reflns_limit_h_max 15
_diffrn_reflns_limit_h_min -15
_diffrn_reflns_limit_k_max 17
_diffrn_reflns_limit_k_min -17
_diffrn_reflns_limit_l_max 18
_diffrn_reflns_limit_l_min -18
_diffrn_reflns_number 33191
_diffrn_reflns_theta_full 31.00
_diffrn_reflns_theta_max 32.07
_diffrn_reflns_theta_min 2.18
_diffrn_source 'fine-focus sealed tube'
_exptl_absorpt_coefficient_mu 0.641
_exptl_absorpt_correction_T_max 0.7464
_exptl_absorpt_correction_T_min 0.6902
_exptl_absorpt_correction_type multi-scan
_exptl_absorpt_process_details
;
multi-scan from symmetry-related measurements (Blessing 1995)
SADABS (Sheldrick & Bruker AXS, 2004-2008)
;
_exptl_crystal_colour black
_exptl_crystal_density_diffrn 1.371
_exptl_crystal_density_method 'not measured'
_exptl_crystal_description block
_exptl_crystal_F_000 580
_exptl_crystal_size_max 0.19
_exptl_crystal_size_mid 0.18
_exptl_crystal_size_min 0.16
_refine_diff_density_max 0.635
_refine_diff_density_min -0.393
_refine_diff_density_rms 0.068
_refine_ls_abs_structure_details 'Flack H D (1983), Acta Cryst. A39, 876-881'
_refine_ls_extinction_method none
_refine_ls_goodness_of_fit_ref 1.046
_refine_ls_hydrogen_treatment constr
_refine_ls_matrix_type full
_refine_ls_number_parameters 393
_refine_ls_number_reflns 8755
_refine_ls_number_restraints 20
_refine_ls_restrained_S_all 1.060
_refine_ls_R_factor_all 0.0473
_refine_ls_R_factor_gt 0.0355
_refine_ls_shift/su_max 0.001
_refine_ls_shift/su_mean 0.000
_refine_ls_structure_factor_coef Fsqd
_refine_ls_weighting_details 'calc w=1/[\s^2^(Fo^2^)+(0.0513P)^2^+0.5113P] where P=(Fo^2^+2Fc^2^)/3'
_refine_ls_weighting_scheme calc
_refine_ls_wR_factor_gt 0.0914
_refine_ls_wR_factor_ref 0.1001
_reflns_number_gt 7288
_reflns_number_total 8755
_reflns_threshold_expression >2sigma(I)
_cod_data_source_file om301198b_si_002.cif
_cod_data_source_block ga_mkr33
_cod_database_code 4080022
_audit_block_refno 1271

loop_
_symmetry_equiv_pos_as_xyz
'x, y, z'
'-x, -y, -z'

loop_
_atom_site_label
_atom_site_type_symbol
_atom_site_fract_x
_atom_site_fract_y
_atom_site_fract_z
_atom_site_U_iso_or_equiv
_atom_site_adp_type
_atom_site_occupancy
_atom_site_symmetry_multiplicity
_atom_site_calc_flag
_atom_site_refinement_flags
_atom_site_disorder_assembly
_atom_site_disorder_group
Fe Fe 0.78183(2) 0.115573(15) 0.106687(17) 0.01960(6) Uani 1 1 d . . .
Si Si 1.03739(4) 0.27462(3) 0.37812(3) 0.01827(8) Uani 1 1 d . . .
N1 N 0.76614(12) -0.05793(9) 0.09281(10) 0.0191(2) Uani 1 1 d . . .
N2 N 0.69508(13) -0.10759(10) 0.25225(11) 0.0221(2) Uani 1 1 d . . .
N3 N 0.64121(12) 0.07962(10) 0.19915(11) 0.0224(2) Uani 1 1 d . . .
N4 N 0.84499(12) -0.08618(9) -0.06428(10) 0.0192(2) Uani 1 1 d . . .
N5 N 0.76783(12) 0.09647(9) -0.07827(10) 0.0209(2) Uani 1 1 d . . .
C1 C 0.81825(13) -0.11587(11) 0.02576(11) 0.0179(2) Uani 1 1 d . . .
C2 C 0.83823(13) -0.22824(10) 0.07096(11) 0.0175(2) Uani 1 1 d . . .
C3 C 0.79202(13) -0.23536(11) 0.16249(12) 0.0182(2) Uani 1 1 d . . .
C4 C 0.74621(13) -0.12661(11) 0.17468(12) 0.0188(2) Uani 1 1 d . . .
C5 C 0.88878(14) -0.31702(11) 0.03597(12) 0.0200(2) Uani 1 1 d . . .
H5 H 0.9194 -0.3123 -0.0272 0.024 Uiso 1 1 calc R . .
C6 C 0.89252(15) -0.41346(11) 0.09783(13) 0.0221(2) Uani 1 1 d . . .
H6 H 0.9272 -0.4756 0.0768 0.026 Uiso 1 1 calc R . .
C7 C 0.84639(15) -0.42060(12) 0.18999(13) 0.0239(3) Uani 1 1 d . . .
H7 H 0.8504 -0.4873 0.2305 0.029 Uiso 1 1 calc R . .
C8 C 0.79447(15) -0.33145(11) 0.22362(13) 0.0224(2) Uani 1 1 d . . .
H8 H 0.7621 -0.3363 0.2858 0.027 Uiso 1 1 calc R . .
C9 C 0.64331(14) -0.01082(12) 0.26433(13) 0.0229(3) Uani 1 1 d . . .
C10 C 0.58905(16) -0.01293(13) 0.35215(15) 0.0281(3) Uani 1 1 d . . .
H10 H 0.5928 -0.0756 0.3983 0.034 Uiso 1 1 calc R . .
C11 C 0.53048(17) 0.07580(14) 0.37129(16) 0.0307(3) Uani 1 1 d . D .
H11 H 0.4938 0.0744 0.4307 0.037 Uiso 1 1 calc R . .
C12 C 0.52471(15) 0.16751(13) 0.30390(15) 0.0296(3) Uani 1 1 d D . .
C13 C 0.58071(14) 0.16621(12) 0.21890(14) 0.0255(3) Uani 1 1 d . D .
C17 C 0.58130(16) 0.26289(13) 0.14344(15) 0.0306(3) Uani 1 1 d D . .
H17A H 0.6832 0.2989 0.1619 0.037 Uiso 1 1 calc R A 3
H17B H 0.5341 0.2241 0.0576 0.037 Uiso 1 1 calc R A 3
C18 C 0.81819(14) 0.01274(11) -0.11718(12) 0.0196(2) Uani 1 1 d . . .
C19 C 0.84549(14) 0.01956(12) -0.22000(13) 0.0227(2) Uani 1 1 d . . .
H19 H 0.8832 -0.0385 -0.2445 0.027 Uiso 1 1 calc R . .
C20 C 0.81791(15) 0.10978(13) -0.28558(14) 0.0253(3) Uani 1 1 d . C .
H20 H 0.8373 0.1148 -0.3549 0.030 Uiso 1 1 calc R . .
C21 C 0.76136(15) 0.19365(12) -0.24973(13) 0.0250(3) Uani 1 1 d D . .
C22 C 0.73816(15) 0.18402(11) -0.14593(12) 0.0229(3) Uani 1 1 d . C .
C26 C 0.67620(18) 0.27073(13) -0.10190(14) 0.0297(3) Uani 1 1 d D . .
H26A H 0.7346 0.2991 -0.0139 0.036 Uiso 1 1 calc R B 1
H26B H 0.5766 0.2322 -0.1153 0.036 Uiso 1 1 calc R B 1
C27 C 0.95935(14) 0.25370(11) 0.21033(11) 0.0191(2) Uani 1 1 d . . .
H27A H 1.0371 0.2463 0.1867 0.023 Uiso 1 1 calc R . .
H27B H 0.9338 0.3275 0.1854 0.023 Uiso 1 1 calc R . .
C28 C 1.0708(3) 0.13601(15) 0.43883(15) 0.0434(5) Uani 1 1 d . . .
H28A H 0.9829 0.0716 0.3983 0.065 Uiso 1 1 calc R . .
H28B H 1.0984 0.1478 0.5263 0.065 Uiso 1 1 calc R . .
H28C H 1.1485 0.1160 0.4237 0.065 Uiso 1 1 calc R . .
C29 C 1.21437(16) 0.39069(15) 0.44810(14) 0.0299(3) Uani 1 1 d . . .
H29A H 1.2789 0.3715 0.4147 0.045 Uiso 1 1 calc R . .
H29B H 1.2582 0.3931 0.5362 0.045 Uiso 1 1 calc R . .
H29C H 1.1980 0.4679 0.4298 0.045 Uiso 1 1 calc R . .
C30 C 0.91915(16) 0.32553(17) 0.44011(14) 0.0326(3) Uani 1 1 d . . .
H30A H 0.8965 0.3970 0.4082 0.049 Uiso 1 1 calc R . .
H30B H 0.9693 0.3428 0.5289 0.049 Uiso 1 1 calc R . .
H30C H 0.8298 0.2634 0.4156 0.049 Uiso 1 1 calc R . .
C23A C 0.7260(12) 0.2850(7) -0.3343(6) 0.0218(11) Uani 0.516(5) 1 d PDU C 1
H23A H 0.8153 0.3456 -0.3190 0.026 Uiso 0.516(5) 1 calc PR C 1
H23B H 0.6830 0.2461 -0.4199 0.026 Uiso 0.516(5) 1 calc PR C 1
C24A C 0.6210(3) 0.3427(2) -0.3119(2) 0.0249(7) Uani 0.516(5) 1 d PD C 1
H24A H 0.5247 0.2863 -0.3444 0.030 Uiso 0.516(5) 1 calc PR C 1
H24B H 0.6124 0.4125 -0.3534 0.030 Uiso 0.516(5) 1 calc PR C 1
C25A C 0.6768(5) 0.3798(3) -0.1755(3) 0.0262(7) Uani 0.516(5) 1 d PD C 1
H25A H 0.6167 0.4275 -0.1609 0.031 Uiso 0.516(5) 1 calc PR C 1
H25B H 0.7763 0.4305 -0.1435 0.031 Uiso 0.516(5) 1 calc PR C 1
C23B C 0.7292(13) 0.3006(7) -0.3095(7) 0.0238(14) Uani 0.484(5) 1 d PDU C 2
H23C H 0.8081 0.3341 -0.3321 0.029 Uiso 0.484(5) 1 calc PR C 2
H23D H 0.6400 0.2729 -0.3857 0.029 Uiso 0.484(5) 1 calc PR C 2
C24B C 0.7109(3) 0.3992(3) -0.2368(3) 0.0245(7) Uani 0.484(5) 1 d PD C 2
H24C H 0.6743 0.4566 -0.2898 0.029 Uiso 0.484(5) 1 calc PR C 2
H24D H 0.8054 0.4411 -0.1704 0.029 Uiso 0.484(5) 1 calc PR C 2
C25B C 0.6062(4) 0.3506(3) -0.1832(3) 0.0231(7) Uani 0.484(5) 1 d PD C 2
H25C H 0.5926 0.4151 -0.1368 0.028 Uiso 0.484(5) 1 calc PR C 2
H25D H 0.5115 0.3066 -0.2479 0.028 Uiso 0.484(5) 1 calc PR C 2
C14A C 0.4654(7) 0.2732(4) 0.3112(5) 0.0269(11) Uani 0.533(5) 1 d PDU D 3
H14A H 0.3613 0.2509 0.2561 0.032 Uiso 0.533(5) 1 calc PR D 3
H14B H 0.4749 0.2909 0.3948 0.032 Uiso 0.533(5) 1 calc PR D 3
C15A C 0.5359(3) 0.3852(2) 0.2795(3) 0.0298(8) Uani 0.533(5) 1 d PD D 3
H15A H 0.4919 0.4492 0.2895 0.036 Uiso 0.533(5) 1 calc PR D 3
H15B H 0.6398 0.4103 0.3348 0.036 Uiso 0.533(5) 1 calc PR D 3
C16A C 0.5156(3) 0.3623(3) 0.1500(4) 0.0247(7) Uani 0.533(5) 1 d PD D 3
H16A H 0.4121 0.3404 0.0935 0.030 Uiso 0.533(5) 1 calc PR D 3
H16B H 0.5644 0.4335 0.1286 0.030 Uiso 0.533(5) 1 calc PR D 3
C14B C 0.4646(8) 0.2630(5) 0.3427(5) 0.0191(9) Uani 0.467(5) 1 d PDU D 4
H14C H 0.3783 0.2260 0.3545 0.023 Uiso 0.467(5) 1 calc PR D 4
H14D H 0.5378 0.3128 0.4198 0.023 Uiso 0.467(5) 1 calc PR D 4
C15B C 0.4257(3) 0.3373(2) 0.2417(2) 0.0191(7) Uani 0.467(5) 1 d PD D 4
H15C H 0.3372 0.2922 0.1709 0.023 Uiso 0.467(5) 1 calc PR D 4
H15D H 0.4068 0.4097 0.2700 0.023 Uiso 0.467(5) 1 calc PR D 4
C16B C 0.5486(4) 0.3703(3) 0.2048(4) 0.0203(7) Uani 0.467(5) 1 d PD D 4
H16C H 0.6370 0.4113 0.2778 0.024 Uiso 0.467(5) 1 calc PR D 4
H16D H 0.5268 0.4272 0.1473 0.024 Uiso 0.467(5) 1 calc PR D 4

loop_
_atom_site_aniso_label
_atom_site_aniso_U_11
_atom_site_aniso_U_22
_atom_site_aniso_U_33
_atom_site_aniso_U_23
_atom_site_aniso_U_13
_atom_site_aniso_U_12
Fe 0.02075(10) 0.01193(9) 0.02191(10) 0.00108(6) 0.00456(7) 0.00557(7)
Si 0.01969(16) 0.01683(16) 0.01796(16) 0.00373(12) 0.00825(13) 0.00344(13)
N1 0.0188(5) 0.0138(5) 0.0228(5) 0.0016(4) 0.0065(4) 0.0057(4)
N2 0.0223(5) 0.0149(5) 0.0306(6) 0.0013(4) 0.0126(5) 0.0058(4)
N3 0.0173(5) 0.0143(5) 0.0319(6) -0.0004(4) 0.0072(4) 0.0046(4)
N4 0.0187(5) 0.0138(5) 0.0212(5) 0.0024(4) 0.0043(4) 0.0052(4)
N5 0.0207(5) 0.0137(5) 0.0197(5) 0.0007(4) -0.0001(4) 0.0059(4)
C1 0.0154(5) 0.0125(5) 0.0207(5) 0.0003(4) 0.0031(4) 0.0038(4)
C2 0.0155(5) 0.0121(5) 0.0206(5) 0.0011(4) 0.0038(4) 0.0035(4)
C3 0.0167(5) 0.0125(5) 0.0227(6) 0.0011(4) 0.0061(5) 0.0037(4)
C4 0.0165(5) 0.0124(5) 0.0244(6) 0.0007(4) 0.0058(5) 0.0039(4)
C5 0.0201(6) 0.0147(5) 0.0242(6) 0.0022(4) 0.0080(5) 0.0059(4)
C6 0.0223(6) 0.0136(5) 0.0298(6) 0.0023(5) 0.0099(5) 0.0067(5)
C7 0.0269(6) 0.0144(5) 0.0321(7) 0.0066(5) 0.0132(6) 0.0067(5)
C8 0.0249(6) 0.0153(6) 0.0292(6) 0.0046(5) 0.0136(5) 0.0055(5)
C9 0.0195(6) 0.0158(6) 0.0325(7) -0.0005(5) 0.0109(5) 0.0044(5)
C10 0.0277(7) 0.0199(6) 0.0399(8) 0.0003(5) 0.0184(6) 0.0055(5)
C11 0.0267(7) 0.0244(7) 0.0431(9) -0.0043(6) 0.0185(7) 0.0062(6)
C12 0.0192(6) 0.0211(6) 0.0435(8) -0.0062(6) 0.0096(6) 0.0063(5)
C13 0.0156(5) 0.0154(6) 0.0378(7) -0.0036(5) 0.0047(5) 0.0045(5)
C17 0.0248(7) 0.0173(6) 0.0387(8) -0.0004(5) 0.0011(6) 0.0103(5)
C18 0.0173(5) 0.0147(5) 0.0205(6) 0.0020(4) 0.0022(4) 0.0041(4)
C19 0.0201(6) 0.0197(6) 0.0257(6) 0.0053(5) 0.0067(5) 0.0055(5)
C20 0.0205(6) 0.0244(7) 0.0289(7) 0.0102(5) 0.0080(5) 0.0051(5)
C21 0.0185(6) 0.0182(6) 0.0296(7) 0.0080(5) 0.0022(5) 0.0031(5)
C22 0.0208(6) 0.0142(5) 0.0225(6) 0.0017(4) -0.0017(5) 0.0049(5)
C26 0.0342(8) 0.0187(6) 0.0267(7) 0.0013(5) 0.0002(6) 0.0142(6)
C27 0.0224(6) 0.0152(5) 0.0188(5) 0.0039(4) 0.0079(5) 0.0045(4)
C28 0.0732(13) 0.0266(8) 0.0257(7) 0.0107(6) 0.0135(8) 0.0174(8)
C29 0.0217(6) 0.0386(8) 0.0251(7) 0.0034(6) 0.0100(5) -0.0004(6)
C30 0.0218(7) 0.0501(10) 0.0226(6) -0.0027(6) 0.0090(5) 0.0063(6)
C23A 0.0270(18) 0.0144(18) 0.021(3) 0.0026(19) 0.006(2) 0.0079(14)
C24A 0.0328(15) 0.0192(12) 0.0218(13) 0.0057(9) 0.0081(11) 0.0121(11)
C25A 0.041(2) 0.0182(13) 0.0218(13) 0.0051(10) 0.0115(14) 0.0162(14)
C23B 0.031(2) 0.020(3) 0.023(3) 0.009(2) 0.013(3) 0.010(2)
C24B 0.0318(16) 0.0228(14) 0.0282(16) 0.0136(11) 0.0170(13) 0.0146(12)
C25B 0.0236(16) 0.0270(16) 0.0293(15) 0.0142(12) 0.0163(14) 0.0151(13)
C14A 0.0275(16) 0.035(2) 0.019(2) -0.0026(15) 0.0087(17) 0.0157(15)
C15A 0.0268(15) 0.0256(14) 0.0303(15) -0.0058(10) 0.0031(11) 0.0148(11)
C16A 0.0179(13) 0.0209(13) 0.0317(18) 0.0033(14) 0.0045(13) 0.0103(10)
C14B 0.0296(18) 0.0199(15) 0.018(2) 0.0072(15) 0.0153(19) 0.0157(12)
C15B 0.0218(14) 0.0187(13) 0.0206(13) 0.0034(9) 0.0103(11) 0.0101(10)
C16B 0.0298(19) 0.0170(14) 0.0221(17) 0.0096(14) 0.0143(15) 0.0138(13)

loop_
_atom_type_symbol
_atom_type_description
_atom_type_scat_dispersion_real
_atom_type_scat_dispersion_imag
_atom_type_scat_source
C C 0.0033 0.0016 'International Tables Vol C Tables 4.2.6.8 and 6.1.1.4'
H H 0.0000 0.0000 'International Tables Vol C Tables 4.2.6.8 and 6.1.1.4'
Fe Fe 0.3463 0.8444 'International Tables Vol C Tables 4.2.6.8 and 6.1.1.4'
N N 0.0061 0.0033 'International Tables Vol C Tables 4.2.6.8 and 6.1.1.4'
Si Si 0.0817 0.0704 'International Tables Vol C Tables 4.2.6.8 and 6.1.1.4'

loop_
_geom_angle_atom_site_label_1
_geom_angle_atom_site_label_2
_geom_angle_atom_site_label_3
_geom_angle
N1 Fe C27 128.65(5)
N1 Fe N3 85.42(5)
C27 Fe N3 109.43(6)
N1 Fe N5 85.13(4)
C27 Fe N5 107.26(5)
N3 Fe N5 139.39(5)
C27 Si C28 112.28(7)
C27 Si C30 112.73(7)
C28 Si C30 106.92(9)
C27 Si C29 111.48(7)
C28 Si C29 107.30(9)
C30 Si C29 105.72(8)
C4 N1 C1 108.88(11)
C4 N1 Fe 124.31(9)
C1 N1 Fe 123.84(9)
C4 N2 C9 124.75(12)
C9 N3 C13 118.19(13)
C9 N3 Fe 120.98(9)
C13 N3 Fe 118.50(10)
C1 N4 C18 124.73(11)
C18 N5 C22 117.89(12)
C18 N5 Fe 120.96(8)
C22 N5 Fe 119.61(9)
N4 C1 N1 129.52(12)
N4 C1 C2 121.72(11)
N1 C1 C2 108.74(11)
C5 C2 C3 121.66(12)
C5 C2 C1 131.69(12)
C3 C2 C1 106.64(11)
C8 C3 C2 121.58(12)
C8 C3 C4 131.77(12)
C2 C3 C4 106.65(11)
N2 C4 N1 129.30(12)
N2 C4 C3 121.64(12)
N1 C4 C3 109.06(11)
C2 C5 C6 116.98(13)
C2 C5 H5 121.5
C6 C5 H5 121.5
C7 C6 C5 121.40(12)
C7 C6 H6 119.3
C5 C6 H6 119.3
C8 C7 C6 121.15(12)
C8 C7 H7 119.4
C6 C7 H7 119.4
C3 C8 C7 117.22(13)
C3 C8 H8 121.4
C7 C8 H8 121.4
N3 C9 N2 125.61(13)
N3 C9 C10 120.73(12)
N2 C9 C10 113.66(13)
C11 C10 C9 119.93(15)
C11 C10 H10 120.0
C9 C10 H10 120.0
C10 C11 C12 120.15(15)
C10 C11 H11 119.9
C12 C11 H11 119.9
C13 C12 C11 117.80(13)
C13 C12 C14A 113.9(2)
C11 C12 C14A 128.3(2)
C13 C12 C14B 128.9(2)
C11 C12 C14B 113.2(2)
C14A C12 C14B 15.4(2)
N3 C13 C12 123.18(14)
N3 C13 C17 115.38(14)
C12 C13 C17 121.44(13)
C16A C17 C13 122.7(2)
C16A C17 C16B 22.25(13)
C13 C17 C16B 107.16(18)
C16A C17 H17A 106.7
C13 C17 H17A 106.7
C16B C17 H17A 99.2
C16A C17 H17B 106.7
C13 C17 H17B 106.7
C16B C17 H17B 128.7
H17A C17 H17B 106.6
N5 C18 N4 125.57(12)
N5 C18 C19 121.00(12)
N4 C18 C19 113.42(12)
C20 C19 C18 120.29(13)
C20 C19 H19 119.9
C18 C19 H19 119.9
C19 C20 C21 119.47(14)
C19 C20 H20 120.3
C21 C20 H20 120.3
C20 C21 C22 118.06(12)
C20 C21 C23B 126.1(3)
C22 C21 C23B 115.7(3)
C20 C21 C23A 114.7(3)
C22 C21 C23A 127.2(3)
C23B C21 C23A 12.5(4)
N5 C22 C21 123.23(13)
N5 C22 C26 115.55(13)
C21 C22 C26 121.22(12)
C25B C26 C22 120.05(17)
C25B C26 C25A 26.30(15)
C22 C26 C25A 108.57(18)
C25B C26 H26A 120.5
C22 C26 H26A 110.0
C25A C26 H26A 110.0
C25B C26 H26B 83.7
C22 C26 H26B 110.0
C25A C26 H26B 110.0
H26A C26 H26B 108.4
Si C27 Fe 120.89(7)
Si C27 H27A 107.1
Fe C27 H27A 107.1
Si C27 H27B 107.1
Fe C27 H27B 107.1
H27A C27 H27B 106.8
Si C28 H28A 109.5
Si C28 H28B 109.5
H28A C28 H28B 109.5
Si C28 H28C 109.5
H28A C28 H28C 109.5
H28B C28 H28C 109.5
Si C29 H29A 109.5
Si C29 H29B 109.5
H29A C29 H29B 109.5
Si C29 H29C 109.5
H29A C29 H29C 109.5
H29B C29 H29C 109.5
Si C30 H30A 109.5
Si C30 H30B 109.5
H30A C30 H30B 109.5
Si C30 H30C 109.5
H30A C30 H30C 109.5
H30B C30 H30C 109.5
C24A C23A C21 109.2(5)
C24A C23A H23A 109.8
C21 C23A H23A 109.8
C24A C23A H23B 109.8
C21 C23A H23B 109.8
H23A C23A H23B 108.3
C23A C24A C25A 108.5(4)
C23A C24A H24A 110.0
C25A C24A H24A 110.0
C23A C24A H24B 110.0
C25A C24A H24B 110.0
H24A C24A H24B 108.4
C24A C25A C26 113.7(2)
C24A C25A H25A 108.8
C26 C25A H25A 108.8
C24A C25A H25B 108.8
C26 C25A H25B 108.8
H25A C25A H25B 107.7
C24B C23B C21 117.5(4)
C24B C23B H23C 107.9
C21 C23B H23C 107.9
C24B C23B H23D 107.9
C21 C23B H23D 107.9
H23C C23B H23D 107.2
C23B C24B C25B 110.7(5)
C23B C24B H24C 109.5
C25B C24B H24C 109.5
C23B C24B H24D 109.5
C25B C24B H24D 109.5
H24C C24B H24D 108.1
C26 C25B C24B 104.2(2)
C26 C25B H25C 110.9
C24B C25B H25C 110.9
C26 C25B H25D 110.9
C24B C25B H25D 110.9
H25C C25B H25D 108.9
C15A C14A C12 116.0(4)
C15A C14A H14A 108.3
C12 C14A H14A 108.3
C15A C14A H14B 108.3
C12 C14A H14B 108.3
H14A C14A H14B 107.4
C16A C15A C14A 109.3(3)
C16A C15A H15A 109.8
C14A C15A H15A 109.8
C16A C15A H15B 109.8
C14A C15A H15B 109.8
H15A C15A H15B 108.3
C17 C16A C15A 105.8(2)
C17 C16A H16A 110.6
C15A C16A H16A 110.6
C17 C16A H16B 110.6
C15A C16A H16B 110.6
H16A C16A H16B 108.7
C15B C14B C12 107.1(3)
C15B C14B H14C 110.3
C12 C14B H14C 110.3
C15B C14B H14D 110.3
C12 C14B H14D 110.3
H14C C14B H14D 108.6
C16B C15B C14B 109.7(3)
C16B C15B H15C 109.7
C14B C15B H15C 109.7
C16B C15B H15D 109.7
C14B C15B H15D 109.7
H15C C15B H15D 108.2
C15B C16B C17 115.7(2)
C15B C16B H16C 108.3
C17 C16B H16C 108.3
C15B C16B H16D 108.3
C17 C16B H16D 108.3
H16C C16B H16D 107.4

loop_
_geom_bond_atom_site_label_1
_geom_bond_atom_site_label_2
_geom_bond_distance
Fe N1 2.0020(15)
Fe C27 2.0689(15)
Fe N3 2.1882(14)
Fe N5 2.1991(16)
Si C27 1.8511(16)
Si C28 1.8693(18)
Si C30 1.8750(17)
Si C29 1.8842(17)
N1 C4 1.3722(17)
N1 C1 1.3779(17)
N2 C4 1.2961(18)
N2 C9 1.3874(17)
N3 C9 1.3614(19)
N3 C13 1.3692(17)
N4 C1 1.2894(18)
N4 C18 1.3871(17)
N5 C18 1.3608(17)
N5 C22 1.3644(17)
C1 C2 1.4828(18)
C2 C5 1.3885(18)
C2 C3 1.3887(19)
C3 C8 1.3869(18)
C3 C4 1.4798(18)
C5 C6 1.3954(19)
C5 H5 0.9500
C6 C7 1.395(2)
C6 H6 0.9500
C7 C8 1.3949(19)
C7 H7 0.9500
C8 H8 0.9500
C9 C10 1.404(2)
C10 C11 1.374(2)
C10 H10 0.9500
C11 C12 1.389(2)
C11 H11 0.9500
C12 C13 1.388(2)
C12 C14A 1.519(5)
C12 C14B 1.541(5)
C13 C17 1.503(2)
C17 C16A 1.494(3)
C17 C16B 1.602(3)
C17 H17A 0.9900
C17 H17B 0.9900
C18 C19 1.400(2)
C19 C20 1.3739(19)
C19 H19 0.9500
C20 C21 1.390(2)
C20 H20 0.9500
C21 C22 1.391(2)
C21 C23B 1.520(5)
C21 C23A 1.530(5)
C22 C26 1.504(2)
C26 C25B 1.489(3)
C26 C25A 1.606(3)
C26 H26A 0.9900
C26 H26B 0.9900
C27 H27A 0.9900
C27 H27B 0.9900
C28 H28A 0.9800
C28 H28B 0.9800
C28 H28C 0.9800
C29 H29A 0.9800
C29 H29B 0.9800
C29 H29C 0.9800
C30 H30A 0.9800
C30 H30B 0.9800
C30 H30C 0.9800
C23A C24A 1.518(7)
C23A H23A 0.9900
C23A H23B 0.9900
C24A C25A 1.525(4)
C24A H24A 0.9900
C24A H24B 0.9900
C25A H25A 0.9900
C25A H25B 0.9900
C23B C24B 1.513(6)
C23B H23C 0.9900
C23B H23D 0.9900
C24B C25B 1.525(4)
C24B H24C 0.9900
C24B H24D 0.9900
C25B H25C 0.9900
C25B H25D 0.9900
C14A C15A 1.517(6)
C14A H14A 0.9900
C14A H14B 0.9900
C15A C16A 1.509(5)
C15A H15A 0.9900
C15A H15B 0.9900
C16A H16A 0.9900
C16A H16B 0.9900
C14B C15B 1.521(5)
C14B H14C 0.9900
C14B H14D 0.9900
C15B C16B 1.518(4)
C15B H15C 0.9900
C15B H15D 0.9900
C16B H16C 0.9900
C16B H16D 0.9900

loop_
_geom_torsion_atom_site_label_1
_geom_torsion_atom_site_label_2
_geom_torsion_atom_site_label_3
_geom_torsion_atom_site_label_4
_geom_torsion
C27 Fe N1 C4 81.35(12)
N3 Fe N1 C4 -29.95(10)
N5 Fe N1 C4 -170.40(11)
C27 Fe N1 C1 -76.96(12)
N3 Fe N1 C1 171.74(10)
N5 Fe N1 C1 31.29(10)
N1 Fe N3 C9 29.70(10)
C27 Fe N3 C9 -99.80(11)
N5 Fe N3 C9 106.74(11)
N1 Fe N3 C13 -167.93(11)
C27 Fe N3 C13 62.57(11)
N5 Fe N3 C13 -90.89(11)
N1 Fe N5 C18 -29.83(10)
C27 Fe N5 C18 99.21(11)
N3 Fe N5 C18 -106.98(11)
N1 Fe N5 C22 164.60(10)
C27 Fe N5 C22 -66.36(11)
N3 Fe N5 C22 87.45(12)
C18 N4 C1 N1 -3.4(2)
C18 N4 C1 C2 174.73(11)
C4 N1 C1 N4 176.17(13)
Fe N1 C1 N4 -22.65(19)
C4 N1 C1 C2 -2.17(14)
Fe N1 C1 C2 159.00(8)
N4 C1 C2 C5 2.3(2)
N1 C1 C2 C5 -179.21(13)
N4 C1 C2 C3 -176.56(12)
N1 C1 C2 C3 1.94(14)
C5 C2 C3 C8 0.16(19)
C1 C2 C3 C8 179.15(12)
C5 C2 C3 C4 -179.94(11)
C1 C2 C3 C4 -0.94(13)
C9 N2 C4 N1 2.6(2)
C9 N2 C4 C3 -176.53(12)
C1 N1 C4 N2 -177.66(13)
Fe N1 C4 N2 21.27(19)
C1 N1 C4 C3 1.59(14)
Fe N1 C4 C3 -159.48(8)
C8 C3 C4 N2 -1.1(2)
C2 C3 C4 N2 178.97(12)
C8 C3 C4 N1 179.56(13)
C2 C3 C4 N1 -0.34(14)
C3 C2 C5 C6 -0.64(19)
C1 C2 C5 C6 -179.34(12)
C2 C5 C6 C7 0.5(2)
C5 C6 C7 C8 0.1(2)
C2 C3 C8 C7 0.47(19)
C4 C3 C8 C7 -179.42(13)
C6 C7 C8 C3 -0.6(2)
C13 N3 C9 N2 177.33(13)
Fe N3 C9 N2 -20.25(18)
C13 N3 C9 C10 -2.03(19)
Fe N3 C9 C10 160.39(11)
C4 N2 C9 N3 -1.6(2)
C4 N2 C9 C10 177.83(13)
N3 C9 C10 C11 1.3(2)
N2 C9 C10 C11 -178.15(13)
C9 C10 C11 C12 0.1(2)
C10 C11 C12 C13 -0.6(2)
C10 C11 C12 C14A -179.8(3)
C10 C11 C12 C14B -176.4(3)
C9 N3 C13 C12 1.5(2)
Fe N3 C13 C12 -161.32(11)
C9 N3 C13 C17 -179.68(12)
Fe N3 C13 C17 17.46(15)
C11 C12 C13 N3 -0.3(2)
C14A C12 C13 N3 179.1(3)
C14B C12 C13 N3 174.8(4)
C11 C12 C13 C17 -178.96(13)
C14A C12 C13 C17 0.4(3)
C14B C12 C13 C17 -3.9(4)
N3 C13 C17 C16A 177.95(19)
C12 C13 C17 C16A -3.3(3)
N3 C13 C17 C16B -164.39(19)
C12 C13 C17 C16B 14.4(2)
C22 N5 C18 N4 -175.61(12)
Fe N5 C18 N4 18.58(17)
C22 N5 C18 C19 3.14(18)
Fe N5 C18 C19 -162.67(10)
C1 N4 C18 N5 4.0(2)
C1 N4 C18 C19 -174.84(12)
N5 C18 C19 C20 -1.8(2)
N4 C18 C19 C20 177.09(12)
C18 C19 C20 C21 -0.6(2)
C19 C20 C21 C22 1.6(2)
C19 C20 C21 C23B 178.0(6)
C19 C20 C21 C23A -176.2(5)
C18 N5 C22 C21 -2.19(19)
Fe N5 C22 C21 163.82(10)
C18 N5 C22 C26 177.20(12)
Fe N5 C22 C26 -16.80(16)
C20 C21 C22 N5 -0.2(2)
C23B C21 C22 N5 -176.9(5)
C23A C21 C22 N5 177.3(5)
C20 C21 C22 C26 -179.51(13)
C23B C21 C22 C26 3.7(6)
C23A C21 C22 C26 -2.1(6)
N5 C22 C26 C25B -164.7(2)
C21 C22 C26 C25B 14.7(3)
N5 C22 C26 C25A 169.23(18)
C21 C22 C26 C25A -11.4(2)
C28 Si C27 Fe 50.18(12)
C30 Si C27 Fe -70.65(10)
C29 Si C27 Fe 170.62(8)
N1 Fe C27 Si -66.27(10)
N3 Fe C27 Si 33.73(9)
N5 Fe C27 Si -164.01(7)
C20 C21 C23A C24A 160.6(4)
C22 C21 C23A C24A -16.9(9)
C23B C21 C23A C24A -42(4)
C21 C23A C24A C25A 48.2(7)
C23A C24A C25A C26 -66.7(5)
C25B C26 C25A C24A -75.1(4)
C22 C26 C25A C24A 45.8(3)
C20 C21 C23B C24B -162.1(5)
C22 C21 C23B C24B 14.4(10)
C23A C21 C23B C24B 173(5)
C21 C23B C24B C25B -49.5(10)
C22 C26 C25B C24B -46.5(3)
C25A C26 C25B C24B 23.6(3)
C23B C24B C25B C26 61.6(5)
C13 C12 C14A C15A -29.3(5)
C11 C12 C14A C15A 150.0(3)
C14B C12 C14A C15A 138(2)
C12 C14A C15A C16A 61.2(5)
C13 C17 C16A C15A 32.5(3)
C16B C17 C16A C15A -17.4(4)
C14A C15A C16A C17 -57.9(3)
C13 C12 C14B C15B 20.2(6)
C11 C12 C14B C15B -164.6(3)
C14A C12 C14B C15B 5.4(15)
C12 C14B C15B C16B -47.1(5)
C14B C15B C16B C17 65.6(4)
C16A C17 C16B C15B 92.0(6)
C13 C17 C16B C15B -45.6(3)
